data_7152769
loop_
_publ_author_name
'Erande, Namrata'
'Gunjal, Anita D.'
'Fernandes, Moneesha'
'Gonnade, Rajesh'
'Kumar, Vaijayanti A.'

_publ_section_title
;
 Synthesis and structural studies of S-type/N-type-locked/frozen
 nucleoside analogues and their incorporation in RNA-selective, nuclease
 resistant 2'-5' linked oligonucleotides.
;
_journal_issue 5
_journal_name_full 'Organic &amp; biomolecular chemistry'
_journal_page_first 746
_journal_page_last 757
_journal_paper_doi 10.1039/c2ob26762d
_journal_volume 11
_journal_year 2013
_chemical_absolute_configuration syn
_chemical_formula_moiety 'C9 H11 F N2 O5'
_chemical_formula_sum 'C9 H11 F N2 O5'
_chemical_formula_weight 246.20
_chemical_name_systematic
;
?
;
_space_group_IT_number 4
_symmetry_cell_setting monoclinic
_symmetry_space_group_name_Hall 'P 2yb'
_symmetry_space_group_name_H-M 'P 1 21 1'
_atom_sites_solution_hydrogens geom
_atom_sites_solution_primary direct
_atom_sites_solution_secondary difmap
_audit_creation_method SHELXL-97
_cell_angle_alpha 90.00
_cell_angle_beta 116.0190(10)
_cell_angle_gamma 90.00
_cell_formula_units_Z 6
_cell_length_a 15.4056(4)
_cell_length_b 6.8529(2)
_cell_length_c 15.8005(4)
_cell_measurement_reflns_used 9928
_cell_measurement_temperature 100(2)
_cell_measurement_theta_max 32.407
_cell_measurement_theta_min 2.587
_cell_volume 1499.04(7)
_computing_cell_refinement 'SMART (Bruker, 2000)'
_computing_data_collection 'SMART (Bruker, 2000)'
_computing_data_reduction 'SAINT(Bruker, 2000)'
_computing_molecular_graphics SHELXTL
_computing_publication_material SHELXTL
_computing_structure_refinement 'SHELXL-97 (Sheldrick, 2008)'
_computing_structure_solution 'SHELXS-97 (Sheldrick, 2008)'
_diffrn_ambient_temperature 100(2)
_diffrn_measured_fraction_theta_full 0.998
_diffrn_measured_fraction_theta_max 0.998
_diffrn_measurement_device 'BRUKER SMART APEX'
_diffrn_measurement_device_type 'CCD Area Detector'
_diffrn_measurement_method 'Omega and phi Scan'
_diffrn_radiation_monochromator graphite
_diffrn_radiation_source 'fine-focus sealed tube'
_diffrn_radiation_type MoK\a
_diffrn_radiation_wavelength 0.71073
_diffrn_reflns_av_R_equivalents 0.0251
_diffrn_reflns_av_sigmaI/netI 0.0295
_diffrn_reflns_limit_h_max 20
_diffrn_reflns_limit_h_min -20
_diffrn_reflns_limit_k_max 9
_diffrn_reflns_limit_k_min -9
_diffrn_reflns_limit_l_max 19
_diffrn_reflns_limit_l_min -20
_diffrn_reflns_number 24993
_diffrn_reflns_theta_full 28.00
_diffrn_reflns_theta_max 28.00
_diffrn_reflns_theta_min 1.54
_exptl_absorpt_coefficient_mu 0.146
_exptl_absorpt_correction_T_max 0.9856
_exptl_absorpt_correction_T_min 0.9191
_exptl_absorpt_correction_type multi-scan
_exptl_absorpt_process_details 'bruker sadabs'
_exptl_crystal_colour colourless
_exptl_crystal_density_diffrn 1.636
_exptl_crystal_density_method 'not measured'
_exptl_crystal_description needle
_exptl_crystal_F_000 768
_exptl_crystal_size_max 0.59
_exptl_crystal_size_mid 0.17
_exptl_crystal_size_min 0.10
_refine_diff_density_max 0.298
_refine_diff_density_min -0.220
_refine_diff_density_rms 0.052
_refine_ls_abs_structure_details 'Flack H D (1983), Acta Cryst. A39, 876-881'
_refine_ls_abs_structure_Flack 0.1(4)
_refine_ls_extinction_method none
_refine_ls_goodness_of_fit_ref 1.067
_refine_ls_hydrogen_treatment mixed
_refine_ls_matrix_type full
_refine_ls_number_parameters 484
_refine_ls_number_reflns 7180
_refine_ls_number_restraints 1
_refine_ls_restrained_S_all 1.067
_refine_ls_R_factor_all 0.0376
_refine_ls_R_factor_gt 0.0342
_refine_ls_shift/su_max 0.001
_refine_ls_shift/su_mean 0.000
_refine_ls_structure_factor_coef Fsqd
_refine_ls_weighting_details 'calc w=1/[\s^2^(Fo^2^)+(0.0448P)^2^+0.4414P] where P=(Fo^2^+2Fc^2^)/3'
_refine_ls_weighting_scheme calc
_refine_ls_wR_factor_gt 0.0861
_refine_ls_wR_factor_ref 0.0882
_reflns_number_gt 6731
_reflns_number_total 7180
_reflns_threshold_expression >2sigma(I)
_cod_data_source_file c2ob26762d.txt
_cod_data_source_block urf
_cod_original_sg_symbol_H-M P21
_cod_database_code 7152769

loop_
_symmetry_equiv_pos_as_xyz
'x, y, z'
'-x, y+1/2, -z'

loop_
_atom_site_label
_atom_site_type_symbol
_atom_site_fract_x
_atom_site_fract_y
_atom_site_fract_z
_atom_site_U_iso_or_equiv
_atom_site_adp_type
_atom_site_occupancy
_atom_site_symmetry_multiplicity
_atom_site_calc_flag
_atom_site_refinement_flags
N1A N 0.57976(11) 1.0491(2) 0.78990(10) 0.0162(3) Uani 1 1 d .
C2A C 0.54524(12) 1.2003(3) 0.82569(12) 0.0167(3) Uani 1 1 d .
N3A N 0.52956(11) 1.1476(2) 0.90205(10) 0.0181(3) Uani 1 1 d .
H3A H 0.5076 1.2398 0.9263 0.022 Uiso 1 1 calc R
C4A C 0.54427(12) 0.9667(3) 0.94489(12) 0.0171(4) Uani 1 1 d .
C5A C 0.58001(13) 0.8188(3) 0.90365(13) 0.0182(4) Uani 1 1 d .
H5A H 0.5917 0.6902 0.9287 0.022 Uiso 1 1 calc R
C6A C 0.59666(12) 0.8644(3) 0.82944(12) 0.0176(3) Uani 1 1 d .
H6A H 0.6210 0.7663 0.8031 0.021 Uiso 1 1 calc R
C1'A C 0.59203(12) 1.0869(3) 0.70476(12) 0.0149(3) Uani 1 1 d .
H1'A H 0.5622 1.2155 0.6775 0.018 Uiso 1 1 calc R
C2'A C 0.69631(12) 1.0831(3) 0.71819(13) 0.0160(3) Uani 1 1 d .
H2'A H 0.7330 0.9780 0.7638 0.019 Uiso 1 1 calc R
O2'A O 0.74050(10) 1.26479(19) 0.75131(10) 0.0230(3) Uani 1 1 d .
H2AA H 0.797(3) 1.247(6) 0.765(3) 0.076(12) Uiso 1 1 d .
C3'A C 0.68197(13) 1.0284(3) 0.61976(13) 0.0189(4) Uani 1 1 d .
H3'A H 0.7417 0.9721 0.6194 0.023 Uiso 1 1 calc R
F3'A F 0.64936(9) 1.19573(18) 0.56269(8) 0.0283(3) Uani 1 1 d .
C4'A C 0.60003(13) 0.8822(3) 0.58854(13) 0.0181(4) Uani 1 1 d .
H4'A H 0.5586 0.8988 0.5195 0.022 Uiso 1 1 calc R
O4'A O 0.54430(8) 0.9363(2) 0.63888(8) 0.0177(3) Uani 1 1 d .
C5'A C 0.63162(15) 0.6720(3) 0.60750(14) 0.0246(4) Uani 1 1 d .
H5"A H 0.5750 0.5877 0.5947 0.030 Uiso 1 1 calc R
H5'A H 0.6605 0.6311 0.5654 0.030 Uiso 1 1 calc R
O5'A O 0.70036(11) 0.6509(2) 0.70275(10) 0.0251(3) Uani 1 1 d .
H5AA H 0.7070(17) 0.540(4) 0.7131(17) 0.025(6) Uiso 1 1 d .
N1B N 0.95842(10) 0.6710(2) 0.81068(10) 0.0144(3) Uani 1 1 d .
C2B C 0.92919(12) 0.5110(3) 0.84435(12) 0.0163(3) Uani 1 1 d .
O2B O 0.93305(10) 0.34437(18) 0.81776(9) 0.0211(3) Uani 1 1 d .
N3B N 0.89428(11) 0.5509(2) 0.90840(10) 0.0172(3) Uani 1 1 d .
H3B H 0.8769 0.4501 0.9319 0.021 Uiso 1 1 calc R
C4B C 0.88345(13) 0.7335(3) 0.94016(13) 0.0187(4) Uani 1 1 d .
O4B O 0.84953(11) 0.7432(2) 0.99734(10) 0.0270(3) Uani 1 1 d .
C5B C 0.91481(13) 0.8936(3) 0.90178(12) 0.0165(3) Uani 1 1 d .
H5B H 0.9105 1.0236 0.9205 0.020 Uiso 1 1 calc R
C6B C 0.95020(12) 0.8585(3) 0.83939(12) 0.0158(3) Uani 1 1 d .
H6B H 0.9703 0.9656 0.8141 0.019 Uiso 1 1 calc R
C1'B C 0.99024(12) 0.6387(2) 0.73643(12) 0.0139(3) Uani 1 1 d .
H1'B H 1.0197 0.5060 0.7442 0.017 Uiso 1 1 calc R
C2'B C 0.90863(12) 0.6588(2) 0.63642(12) 0.0140(3) Uani 1 1 d .
H2'B H 0.8596 0.7542 0.6367 0.017 Uiso 1 1 calc R
O2'B O 0.86416(10) 0.47767(19) 0.60339(9) 0.0197(3) Uani 1 1 d .
H2BB H 0.8317(19) 0.487(5) 0.543(2) 0.045(8) Uiso 1 1 d .
C3'B C 0.96194(12) 0.7463(3) 0.58339(12) 0.0166(3) Uani 1 1 d .
H3'B H 0.9178 0.8214 0.5264 0.020 Uiso 1 1 calc R
F3'B F 1.00890(8) 0.59244(18) 0.56069(8) 0.0242(2) Uani 1 1 d .
C4'B C 1.03770(13) 0.8753(3) 0.65647(12) 0.0170(3) Uani 1 1 d .
H4'B H 1.0969 0.8739 0.6455 0.020 Uiso 1 1 calc R
O4'B O 1.06010(8) 0.78082(19) 0.74601(9) 0.0166(3) Uani 1 1 d .
C5'B C 1.00721(13) 1.0854(3) 0.65699(13) 0.0194(4) Uani 1 1 d .
H5"B H 1.0506 1.1484 0.7172 0.023 Uiso 1 1 calc R
H5'B H 1.0119 1.1582 0.6050 0.023 Uiso 1 1 calc R
O5'B O 0.91027(9) 1.0904(2) 0.64582(10) 0.0197(3) Uani 1 1 d .
H5BB H 0.8964(18) 1.203(4) 0.6442(18) 0.034(7) Uiso 1 1 d .
N1C N 0.71872(10) 0.1460(2) 0.16498(10) 0.0155(3) Uani 1 1 d .
C2C C 0.75605(13) -0.0036(3) 0.13318(12) 0.0170(3) Uani 1 1 d .
O2C O 0.76066(11) -0.17335(19) 0.16140(10) 0.0236(3) Uani 1 1 d .
N3C N 0.78874(11) 0.0452(2) 0.06905(11) 0.0166(3) Uani 1 1 d .
H2C H 0.8107 -0.0506 0.0468 0.020 Uiso 1 1 calc R
C4C C 0.79099(13) 0.2306(3) 0.03509(12) 0.0181(3) Uani 1 1 d .
O4C O 0.82730(11) 0.2503(2) -0.02010(10) 0.0265(3) Uani 1 1 d .
C5C C 0.74988(13) 0.3807(3) 0.06970(12) 0.0182(3) Uani 1 1 d .
H5C H 0.7468 0.5116 0.0487 0.022 Uiso 1 1 calc R
C6C C 0.71571(12) 0.3341(3) 0.13219(12) 0.0163(3) Uani 1 1 d .
H6C H 0.6885 0.4342 0.1546 0.020 Uiso 1 1 calc R
O2A O 0.52915(10) 1.3639(2) 0.79278(10) 0.0244(3) Uani 1 1 d .
O4A O 0.52718(10) 0.9475(2) 1.01359(9) 0.0235(3) Uani 1 1 d .
C1'C C 0.67834(12) 0.0918(3) 0.23112(12) 0.0151(3) Uani 1 1 d .
H1'C H 0.6254 -0.0063 0.2018 0.018 Uiso 1 1 calc R
C2'C C 0.75406(13) 0.0195(3) 0.32723(13) 0.0184(4) Uani 1 1 d .
H2'C H 0.8150 0.0952 0.3446 0.022 Uiso 1 1 calc R
O2'C O 0.77605(12) -0.1816(2) 0.33290(12) 0.0298(4) Uani 1 1 d .
H2CC H 0.768(3) -0.204(8) 0.280(3) 0.122(18) Uiso 1 1 d .
C3'C C 0.71084(13) 0.0769(3) 0.39371(13) 0.0177(4) Uani 1 1 d .
H3'C H 0.7622 0.1242 0.4552 0.021 Uiso 1 1 calc R
F3'C F 0.66057(9) -0.08122(16) 0.40733(8) 0.0249(3) Uani 1 1 d .
C4'C C 0.63994(12) 0.2415(3) 0.34174(12) 0.0162(3) Uani 1 1 d .
H4'C H 0.5734 0.2016 0.3306 0.019 Uiso 1 1 calc R
O4'C O 0.64280(9) 0.26435(19) 0.25226(8) 0.0180(3) Uani 1 1 d .
C5'C C 0.66315(12) 0.4370(3) 0.39034(12) 0.0164(3) Uani 1 1 d .
H5"C H 0.6206 0.5381 0.3474 0.020 Uiso 1 1 calc R
H5'C H 0.6512 0.4324 0.4470 0.020 Uiso 1 1 calc R
O5'C O 0.76213(9) 0.4867(2) 0.41716(9) 0.0193(3) Uani 1 1 d .
H5CC H 0.7641(18) 0.597(4) 0.3890(17) 0.035(7) Uiso 1 1 d .

loop_
_atom_site_aniso_label
_atom_site_aniso_U_11
_atom_site_aniso_U_22
_atom_site_aniso_U_33
_atom_site_aniso_U_23
_atom_site_aniso_U_13
_atom_site_aniso_U_12
N1A 0.0207(7) 0.0150(7) 0.0151(7) 0.0009(6) 0.0098(6) 0.0025(6)
C2A 0.0187(8) 0.0164(9) 0.0154(8) -0.0007(7) 0.0077(7) 0.0009(7)
N3A 0.0237(8) 0.0163(8) 0.0176(7) -0.0005(6) 0.0122(6) 0.0024(6)
C4A 0.0177(8) 0.0178(9) 0.0137(8) -0.0006(7) 0.0050(7) -0.0036(7)
C5A 0.0227(9) 0.0141(9) 0.0173(8) 0.0022(7) 0.0084(7) -0.0002(7)
C6A 0.0179(8) 0.0142(8) 0.0192(8) -0.0005(7) 0.0067(7) 0.0004(7)
C1'A 0.0192(8) 0.0115(8) 0.0154(8) 0.0008(7) 0.0090(7) 0.0012(6)
C2'A 0.0173(8) 0.0103(8) 0.0200(8) 0.0032(7) 0.0080(7) 0.0002(6)
O2'A 0.0220(7) 0.0121(6) 0.0328(8) 0.0001(6) 0.0101(6) -0.0025(5)
C3'A 0.0226(9) 0.0151(9) 0.0240(9) 0.0067(7) 0.0147(8) 0.0060(7)
F3'A 0.0422(7) 0.0216(6) 0.0289(6) 0.0120(5) 0.0230(5) 0.0072(5)
C4'A 0.0222(8) 0.0184(9) 0.0161(8) -0.0003(7) 0.0108(7) 0.0029(7)
O4'A 0.0182(6) 0.0205(7) 0.0161(6) -0.0043(5) 0.0090(5) -0.0026(5)
C5'A 0.0295(10) 0.0199(10) 0.0223(9) -0.0045(8) 0.0095(8) 0.0024(8)
O5'A 0.0316(8) 0.0111(7) 0.0262(7) 0.0005(6) 0.0067(6) 0.0028(5)
N1B 0.0183(7) 0.0117(7) 0.0144(7) -0.0007(6) 0.0081(6) 0.0002(5)
C2B 0.0181(8) 0.0156(9) 0.0150(8) 0.0002(7) 0.0072(7) -0.0004(7)
O2B 0.0310(7) 0.0110(6) 0.0272(7) -0.0014(5) 0.0182(6) -0.0010(5)
N3B 0.0252(8) 0.0117(7) 0.0184(7) 0.0017(6) 0.0129(6) 0.0001(6)
C4B 0.0225(8) 0.0158(9) 0.0183(8) -0.0023(7) 0.0095(7) 0.0012(7)
O4B 0.0464(8) 0.0172(7) 0.0311(7) 0.0006(6) 0.0296(7) 0.0021(6)
C5B 0.0217(8) 0.0109(8) 0.0169(8) -0.0003(7) 0.0083(7) 0.0014(6)
C6B 0.0187(8) 0.0109(8) 0.0168(8) -0.0011(7) 0.0069(7) -0.0010(6)
C1'B 0.0162(8) 0.0108(8) 0.0161(8) 0.0000(6) 0.0084(6) -0.0003(6)
C2'B 0.0166(8) 0.0104(8) 0.0141(8) 0.0003(6) 0.0060(6) 0.0003(6)
O2'B 0.0255(7) 0.0114(6) 0.0169(6) -0.0011(5) 0.0045(5) -0.0044(5)
C3'B 0.0221(8) 0.0127(8) 0.0180(8) -0.0004(7) 0.0115(7) 0.0022(7)
F3'B 0.0309(6) 0.0217(6) 0.0268(6) -0.0063(5) 0.0189(5) 0.0023(5)
C4'B 0.0207(8) 0.0156(9) 0.0189(8) -0.0003(7) 0.0126(7) -0.0011(7)
O4'B 0.0161(6) 0.0156(6) 0.0180(6) 0.0000(5) 0.0075(5) -0.0035(5)
C5'B 0.0241(9) 0.0120(8) 0.0250(9) -0.0005(7) 0.0134(7) -0.0030(7)
O5'B 0.0234(7) 0.0112(6) 0.0260(7) -0.0001(5) 0.0121(5) 0.0018(5)
N1C 0.0181(7) 0.0124(7) 0.0187(7) -0.0013(6) 0.0107(6) -0.0012(5)
C2C 0.0196(8) 0.0148(8) 0.0186(8) -0.0017(7) 0.0102(7) -0.0013(7)
O2C 0.0408(8) 0.0109(6) 0.0301(7) 0.0010(5) 0.0258(7) 0.0014(5)
N3C 0.0241(7) 0.0107(7) 0.0190(7) -0.0015(6) 0.0132(6) 0.0003(6)
C4C 0.0216(8) 0.0149(8) 0.0181(8) -0.0002(7) 0.0088(7) -0.0020(7)
O4C 0.0443(8) 0.0178(7) 0.0293(7) 0.0006(6) 0.0272(7) -0.0020(6)
C5C 0.0216(8) 0.0124(8) 0.0188(8) 0.0033(7) 0.0072(7) 0.0013(7)
C6C 0.0171(8) 0.0133(9) 0.0170(8) -0.0012(7) 0.0061(7) 0.0013(6)
O2A 0.0385(8) 0.0166(7) 0.0253(7) 0.0045(6) 0.0206(6) 0.0076(6)
O4A 0.0336(8) 0.0226(7) 0.0196(6) 0.0002(5) 0.0165(6) -0.0036(6)
C1'C 0.0173(8) 0.0136(8) 0.0184(8) -0.0026(7) 0.0116(7) -0.0008(6)
C2'C 0.0228(9) 0.0130(9) 0.0230(9) 0.0032(7) 0.0134(7) 0.0015(7)
O2'C 0.0554(10) 0.0145(7) 0.0360(8) 0.0107(6) 0.0350(8) 0.0129(6)
C3'C 0.0239(9) 0.0119(8) 0.0184(8) 0.0016(7) 0.0103(7) -0.0017(7)
F3'C 0.0407(6) 0.0154(5) 0.0303(6) 0.0027(5) 0.0263(5) -0.0015(5)
C4'C 0.0193(8) 0.0157(8) 0.0156(8) -0.0020(7) 0.0095(7) -0.0005(7)
O4'C 0.0238(6) 0.0179(7) 0.0138(6) 0.0009(5) 0.0096(5) 0.0058(5)
C5'C 0.0206(8) 0.0135(8) 0.0168(8) 0.0002(7) 0.0099(7) -0.0001(7)
O5'C 0.0209(6) 0.0152(6) 0.0184(6) 0.0026(5) 0.0056(5) -0.0034(5)

loop_
_atom_type_symbol
_atom_type_description
_atom_type_scat_dispersion_real
_atom_type_scat_dispersion_imag
_atom_type_scat_source
C C 0.0033 0.0016 'International Tables Vol C Tables 4.2.6.8 and 6.1.1.4'
H H 0.0000 0.0000 'International Tables Vol C Tables 4.2.6.8 and 6.1.1.4'
N N 0.0061 0.0033 'International Tables Vol C Tables 4.2.6.8 and 6.1.1.4'
O O 0.0106 0.0060 'International Tables Vol C Tables 4.2.6.8 and 6.1.1.4'
F F 0.0171 0.0103 'International Tables Vol C Tables 4.2.6.8 and 6.1.1.4'

loop_
_geom_angle_atom_site_label_1
_geom_angle_atom_site_label_2
_geom_angle_atom_site_label_3
_geom_angle
C6A N1A C2A 121.76(15)
C6A N1A C1'A 120.21(15)
C2A N1A C1'A 117.92(14)
O2A C2A N3A 122.36(17)
O2A C2A N1A 123.73(16)
N3A C2A N1A 113.90(16)
C2A N3A C4A 127.54(16)
C2A N3A H3A 116.2
C4A N3A H3A 116.2
O4A C4A N3A 118.37(17)
O4A C4A C5A 126.60(17)
N3A C4A C5A 115.03(15)
C6A C5A C4A 119.28(17)
C6A C5A H5A 120.4
C4A C5A H5A 120.4
C5A C6A N1A 122.49(17)
C5A C6A H6A 118.8
N1A C6A H6A 118.8
O4'A C1'A N1A 108.12(14)
O4'A C1'A C2'A 105.32(13)
N1A C1'A C2'A 114.99(14)
O4'A C1'A H1'A 109.4
N1A C1'A H1'A 109.4
C2'A C1'A H1'A 109.4
O2'A C2'A C3'A 115.40(15)
O2'A C2'A C1'A 110.18(14)
C3'A C2'A C1'A 100.99(14)
O2'A C2'A H2'A 110.0
C3'A C2'A H2'A 110.0
C1'A C2'A H2'A 110.0
C2'A O2'A H2AA 105(3)
F3'A C3'A C4'A 108.53(15)
F3'A C3'A C2'A 107.79(14)
C4'A C3'A C2'A 102.87(14)
F3'A C3'A H3'A 112.4
C4'A C3'A H3'A 112.4
C2'A C3'A H3'A 112.4
O4'A C4'A C5'A 110.61(16)
O4'A C4'A C3'A 105.16(14)
C5'A C4'A C3'A 114.64(15)
O4'A C4'A H4'A 108.8
C5'A C4'A H4'A 108.8
C3'A C4'A H4'A 108.8
C1'A O4'A C4'A 110.28(13)
O5'A C5'A C4'A 109.53(15)
O5'A C5'A H5"A 109.8
C4'A C5'A H5"A 109.8
O5'A C5'A H5'A 109.8
C4'A C5'A H5'A 109.8
H5"A C5'A H5'A 108.2
C5'A O5'A H5AA 107.0(18)
C2B N1B C6B 121.26(15)
C2B N1B C1'B 117.84(14)
C6B N1B C1'B 120.65(14)
O2B C2B N3B 122.27(16)
O2B C2B N1B 122.36(16)
N3B C2B N1B 115.36(16)
C2B N3B C4B 126.75(15)
C2B N3B H3B 116.6
C4B N3B H3B 116.6
O4B C4B N3B 118.25(17)
O4B C4B C5B 126.85(18)
N3B C4B C5B 114.89(15)
C6B C5B C4B 119.63(16)
C6B C5B H5B 120.2
C4B C5B H5B 120.2
C5B C6B N1B 122.09(16)
C5B C6B H6B 119.0
N1B C6B H6B 119.0
O4'B C1'B N1B 108.41(13)
O4'B C1'B C2'B 106.91(13)
N1B C1'B C2'B 113.47(14)
O4'B C1'B H1'B 109.3
N1B C1'B H1'B 109.3
C2'B C1'B H1'B 109.3
O2'B C2'B C3'B 115.78(14)
O2'B C2'B C1'B 110.45(14)
C3'B C2'B C1'B 101.83(13)
O2'B C2'B H2'B 109.5
C3'B C2'B H2'B 109.5
C1'B C2'B H2'B 109.5
C2'B O2'B H2BB 107(2)
F3'B C3'B C4'B 108.68(14)
F3'B C3'B C2'B 107.74(14)
C4'B C3'B C2'B 103.33(14)
F3'B C3'B H3'B 112.2
C4'B C3'B H3'B 112.2
C2'B C3'B H3'B 112.2
O4'B C4'B C3'B 104.86(14)
O4'B C4'B C5'B 111.09(14)
C3'B C4'B C5'B 114.93(15)
O4'B C4'B H4'B 108.6
C3'B C4'B H4'B 108.6
C5'B C4'B H4'B 108.6
C1'B O4'B C4'B 111.05(12)
O5'B C5'B C4'B 109.41(14)
O5'B C5'B H5"B 109.8
C4'B C5'B H5"B 109.8
O5'B C5'B H5'B 109.8
C4'B C5'B H5'B 109.8
H5"B C5'B H5'B 108.2
C5'B O5'B H5BB 106.1(19)
C2C N1C C6C 120.62(15)
C2C N1C C1'C 116.35(14)
C6C N1C C1'C 122.95(14)
O2C C2C N3C 121.32(17)
O2C C2C N1C 122.50(16)
N3C C2C N1C 116.18(16)
C2C N3C C4C 126.58(15)
C2C N3C H2C 116.7
C4C N3C H2C 116.7
O4C C4C N3C 118.07(17)
O4C C4C C5C 127.14(18)
N3C C4C C5C 114.78(16)
C6C C5C C4C 119.28(17)
C6C C5C H5C 120.4
C4C C5C H5C 120.4
C5C C6C N1C 122.49(16)
C5C C6C H6C 118.8
N1C C6C H6C 118.8
O4'C C1'C N1C 106.56(14)
O4'C C1'C C2'C 104.06(14)
N1C C1'C C2'C 114.03(14)
O4'C C1'C H1'C 110.6
N1C C1'C H1'C 110.6
C2'C C1'C H1'C 110.6
O2'C C2'C C3'C 111.97(15)
O2'C C2'C C1'C 115.75(16)
C3'C C2'C C1'C 103.09(14)
O2'C C2'C H2'C 108.6
C3'C C2'C H2'C 108.6
C1'C C2'C H2'C 108.6
C2'C O2'C H2CC 101(4)
F3'C C3'C C2'C 110.13(15)
F3'C C3'C C4'C 109.81(14)
C2'C C3'C C4'C 104.19(14)
F3'C C3'C H3'C 110.8
C2'C C3'C H3'C 110.8
C4'C C3'C H3'C 110.8
O4'C C4'C C5'C 107.48(14)
O4'C C4'C C3'C 106.50(13)
C5'C C4'C C3'C 115.26(14)
O4'C C4'C H4'C 109.1
C5'C C4'C H4'C 109.1
C3'C C4'C H4'C 109.1
C1'C O4'C C4'C 108.93(13)
O5'C C5'C C4'C 110.23(14)
O5'C C5'C H5"C 109.6
C4'C C5'C H5"C 109.6
O5'C C5'C H5'C 109.6
C4'C C5'C H5'C 109.6
H5"C C5'C H5'C 108.1
C5'C O5'C H5CC 108.8(16)

loop_
_geom_bond_atom_site_label_1
_geom_bond_atom_site_label_2
_geom_bond_distance
N1A C6A 1.384(2)
N1A C2A 1.393(2)
N1A C1'A 1.461(2)
C2A O2A 1.215(2)
C2A N3A 1.378(2)
N3A C4A 1.383(2)
N3A H3A 0.8800
C4A O4A 1.231(2)
C4A C5A 1.439(3)
C5A C6A 1.342(3)
C5A H5A 0.9500
C6A H6A 0.9500
C1'A O4'A 1.421(2)
C1'A C2'A 1.526(2)
C1'A H1'A 1.0000
C2'A O2'A 1.406(2)
C2'A C3'A 1.519(3)
C2'A H2'A 1.0000
O2'A H2AA 0.81(4)
C3'A F3'A 1.408(2)
C3'A C4'A 1.514(3)
C3'A H3'A 1.0000
C4'A O4'A 1.451(2)
C4'A C5'A 1.508(3)
C4'A H4'A 1.0000
C5'A O5'A 1.417(2)
C5'A H5"A 0.9900
C5'A H5'A 0.9900
O5'A H5AA 0.77(3)
N1B C2B 1.378(2)
N1B C6B 1.387(2)
N1B C1'B 1.473(2)
C2B O2B 1.227(2)
C2B N3B 1.366(2)
N3B C4B 1.385(2)
N3B H3B 0.8800
C4B O4B 1.228(2)
C4B C5B 1.436(3)
C5B C6B 1.341(2)
C5B H5B 0.9500
C6B H6B 0.9500
C1'B O4'B 1.409(2)
C1'B C2'B 1.534(2)
C1'B H1'B 1.0000
C2'B O2'B 1.403(2)
C2'B C3'B 1.530(2)
C2'B H2'B 1.0000
O2'B H2BB 0.87(3)
C3'B F3'B 1.411(2)
C3'B C4'B 1.515(3)
C3'B H3'B 1.0000
C4'B O4'B 1.453(2)
C4'B C5'B 1.516(3)
C4'B H4'B 1.0000
C5'B O5'B 1.425(2)
C5'B H5"B 0.9900
C5'B H5'B 0.9900
O5'B H5BB 0.80(3)
N1C C2C 1.374(2)
N1C C6C 1.382(2)
N1C C1'C 1.479(2)
C2C O2C 1.237(2)
C2C N3C 1.357(2)
N3C C4C 1.386(2)
N3C H2C 0.8800
C4C O4C 1.233(2)
C4C C5C 1.436(3)
C5C C6C 1.345(3)
C5C H5C 0.9500
C6C H6C 0.9500
C1'C O4'C 1.404(2)
C1'C C2'C 1.536(2)
C1'C H1'C 1.0000
C2'C O2'C 1.412(2)
C2'C C3'C 1.522(3)
C2'C H2'C 1.0000
O2'C H2CC 0.81(5)
C3'C F3'C 1.402(2)
C3'C C4'C 1.534(2)
C3'C H3'C 1.0000
C4'C O4'C 1.442(2)
C4'C C5'C 1.507(2)
C4'C H4'C 1.0000
C5'C O5'C 1.433(2)
C5'C H5"C 0.9900
C5'C H5'C 0.9900
O5'C H5CC 0.88(3)

loop_
_geom_torsion_atom_site_label_1
_geom_torsion_atom_site_label_2
_geom_torsion_atom_site_label_3
_geom_torsion_atom_site_label_4
_geom_torsion
C6A N1A C2A O2A -179.69(17)
C1'A N1A C2A O2A -3.6(3)
C6A N1A C2A N3A -0.4(2)
C1'A N1A C2A N3A 175.70(14)
O2A C2A N3A C4A 179.39(18)
N1A C2A N3A C4A 0.1(3)
C2A N3A C4A O4A 179.15(16)
C2A N3A C4A C5A -0.1(3)
O4A C4A C5A C6A -178.78(17)
N3A C4A C5A C6A 0.4(2)
C4A C5A C6A N1A -0.7(3)
C2A N1A C6A C5A 0.7(3)
C1'A N1A C6A C5A -175.27(16)
C6A N1A C1'A O4'A 47.4(2)
C2A N1A C1'A O4'A -128.73(16)
C6A N1A C1'A C2'A -69.9(2)
C2A N1A C1'A C2'A 113.94(17)
O4'A C1'A C2'A O2'A 157.43(14)
N1A C1'A C2'A O2'A -83.66(19)
O4'A C1'A C2'A C3'A 34.95(17)
N1A C1'A C2'A C3'A 153.86(14)
O2'A C2'A C3'A F3'A -42.3(2)
C1'A C2'A C3'A F3'A 76.42(16)
O2'A C2'A C3'A C4'A -156.91(14)
C1'A C2'A C3'A C4'A -38.14(16)
F3'A C3'A C4'A O4'A -85.57(16)
C2'A C3'A C4'A O4'A 28.46(17)
F3'A C3'A C4'A C5'A 152.73(15)
C2'A C3'A C4'A C5'A -93.24(18)
N1A C1'A O4'A C4'A -141.52(14)
C2'A C1'A O4'A C4'A -18.12(18)
C5'A C4'A O4'A C1'A 117.72(16)
C3'A C4'A O4'A C1'A -6.57(18)
O4'A C4'A C5'A O5'A -68.2(2)
C3'A C4'A C5'A O5'A 50.5(2)
C6B N1B C2B O2B 177.72(17)
C1'B N1B C2B O2B 3.4(2)
C6B N1B C2B N3B -1.4(2)
C1'B N1B C2B N3B -175.73(14)
O2B C2B N3B C4B -177.34(17)
N1B C2B N3B C4B 1.8(3)
C2B N3B C4B O4B 179.05(17)
C2B N3B C4B C5B -1.4(3)
O4B C4B C5B C6B -179.82(18)
N3B C4B C5B C6B 0.7(2)
C4B C5B C6B N1B -0.5(3)
C2B N1B C6B C5B 0.8(3)
C1'B N1B C6B C5B 175.05(16)
C2B N1B C1'B O4'B -149.70(14)
C6B N1B C1'B O4'B 35.9(2)
C2B N1B C1'B C2'B 91.70(18)
C6B N1B C1'B C2'B -82.69(19)
O4'B C1'B C2'B O2'B 149.79(14)
N1B C1'B C2'B O2'B -90.75(17)
O4'B C1'B C2'B C3'B 26.27(16)
N1B C1'B C2'B C3'B 145.72(14)
O2'B C2'B C3'B F3'B -38.95(19)
C1'B C2'B C3'B F3'B 80.89(15)
O2'B C2'B C3'B C4'B -153.87(14)
C1'B C2'B C3'B C4'B -34.03(16)
F3'B C3'B C4'B O4'B -83.93(15)
C2'B C3'B C4'B O4'B 30.32(17)
F3'B C3'B C4'B C5'B 153.81(14)
C2'B C3'B C4'B C5'B -91.95(17)
N1B C1'B O4'B C4'B -130.51(14)
C2'B C1'B O4'B C4'B -7.84(17)
C3'B C4'B O4'B C1'B -14.32(17)
C5'B C4'B O4'B C1'B 110.41(16)
O4'B C4'B C5'B O5'B -76.86(18)
C3'B C4'B C5'B O5'B 42.0(2)
C6C N1C C2C O2C 179.42(17)
C1'C N1C C2C O2C -3.6(3)
C6C N1C C2C N3C 0.0(2)
C1'C N1C C2C N3C 176.91(14)
O2C C2C N3C C4C -177.24(18)
N1C C2C N3C C4C 2.2(3)
C2C N3C C4C O4C 176.75(17)
C2C N3C C4C C5C -3.1(3)
O4C C4C C5C C6C -178.05(18)
N3C C4C C5C C6C 1.7(2)
C4C C5C C6C N1C 0.2(3)
C2C N1C C6C C5C -1.1(3)
C1'C N1C C6C C5C -177.82(16)
C2C N1C C1'C O4'C -178.67(14)
C6C N1C C1'C O4'C -1.8(2)
C2C N1C C1'C C2'C 67.1(2)
C6C N1C C1'C C2'C -116.01(18)
O4'C C1'C C2'C O2'C 157.83(15)
N1C C1'C C2'C O2'C -86.49(19)
O4'C C1'C C2'C C3'C 35.24(17)
N1C C1'C C2'C C3'C 150.92(14)
O2'C C2'C C3'C F3'C -29.3(2)
C1'C C2'C C3'C F3'C 95.77(16)
O2'C C2'C C3'C C4'C -147.02(16)
C1'C C2'C C3'C C4'C -21.94(18)
F3'C C3'C C4'C O4'C -115.93(15)
C2'C C3'C C4'C O4'C 2.00(18)
F3'C C3'C C4'C C5'C 124.98(15)
C2'C C3'C C4'C C5'C -117.09(16)
N1C C1'C O4'C C4'C -156.37(13)
C2'C C1'C O4'C C4'C -35.54(16)
C5'C C4'C O4'C C1'C 145.40(14)
C3'C C4'C O4'C C1'C 21.35(17)
O4'C C4'C C5'C O5'C -68.65(17)
C3'C C4'C C5'C O5'C 49.9(2)
